data_7028518
loop_
_publ_author_name
'Arroyo, Marta'
'G\'omez-Iglesias, Patricia'
'Ant\'on, Noelia'
'Garc\'ia-Rodr\'iguez, Ra\'ul'
'Alegria, Elisabete C. B. A.'
'Pombeiro, Armando J. L.'
'Miguel, Daniel'
'Villafa\~ne, Fernando'

_publ_section_title
;
 Homo- and heteropolymetallic 3-(2-pyridyl)pyrazolate manganese and
 rhenium complexes.
;
_journal_issue 10
_journal_name_full 'Dalton transactions (Cambridge, England : 2003)'
_journal_page_first 4009
_journal_page_last 4020
_journal_paper_doi 10.1039/c3dt53439a
_journal_volume 43
_journal_year 2014
_chemical_formula_sum 'C38 H24 Mn2 N12 Na2 O6'
_chemical_formula_weight 900.55
_chemical_name_systematic
; 
 ? 
;
_space_group_IT_number 15
_symmetry_cell_setting monoclinic
_symmetry_space_group_name_Hall '-C 2yc'
_symmetry_space_group_name_H-M 'C 1 2/c 1'
_atom_sites_solution_hydrogens geom
_atom_sites_solution_primary direct
_atom_sites_solution_secondary difmap
_audit_creation_method SHELXL-97
_cell_angle_alpha 90.00
_cell_angle_beta 92.759(7)
_cell_angle_gamma 90.00
_cell_formula_units_Z 4
_cell_length_a 15.639(6)
_cell_length_b 12.712(5)
_cell_length_c 19.580(8)
_cell_measurement_reflns_used 909
_cell_measurement_temperature 293(2)
_cell_measurement_theta_max 23.085
_cell_measurement_theta_min 2.285
_cell_volume 3888(3)
_computing_cell_refinement 'Bruker SMART'
_computing_data_collection 'Bruker SMART'
_computing_data_reduction 'Bruker SHELXTL'
_computing_molecular_graphics 'Bruker SHELXTL'
_computing_publication_material 'Bruker SHELXTL'
_computing_structure_refinement 'SHELXL-97 (Sheldrick, 1997)'
_computing_structure_solution 'SHELXS-97 (Sheldrick, 1990)'
_diffrn_ambient_temperature 293(2)
_diffrn_measured_fraction_theta_full 0.994
_diffrn_measured_fraction_theta_max 0.994
_diffrn_measurement_device_type 'CCD area detector'
_diffrn_measurement_method 'phi and omega scans'
_diffrn_radiation_monochromator graphite
_diffrn_radiation_source 'fine-focus sealed tube'
_diffrn_radiation_type MoK\a
_diffrn_radiation_wavelength 0.71073
_diffrn_reflns_av_R_equivalents 0.0247
_diffrn_reflns_av_sigmaI/netI 0.0245
_diffrn_reflns_limit_h_max 17
_diffrn_reflns_limit_h_min -16
_diffrn_reflns_limit_k_max 9
_diffrn_reflns_limit_k_min -14
_diffrn_reflns_limit_l_max 21
_diffrn_reflns_limit_l_min -21
_diffrn_reflns_number 8447
_diffrn_reflns_theta_full 23.27
_diffrn_reflns_theta_max 23.27
_diffrn_reflns_theta_min 2.07
_exptl_absorpt_coefficient_mu 0.736
_exptl_absorpt_correction_T_max 1.000000
_exptl_absorpt_correction_T_min 0.712015
_exptl_absorpt_correction_type multi-scan
_exptl_absorpt_process_details SADABS
_exptl_crystal_colour YELLOW
_exptl_crystal_density_diffrn 1.538
_exptl_crystal_density_method 'not measured'
_exptl_crystal_description PLATE
_exptl_crystal_F_000 1824
_exptl_crystal_size_max 0.30
_exptl_crystal_size_mid 0.24
_exptl_crystal_size_min 0.07
_refine_diff_density_max 0.247
_refine_diff_density_min -0.183
_refine_diff_density_rms 0.041
_refine_ls_extinction_method none
_refine_ls_goodness_of_fit_ref 1.038
_refine_ls_hydrogen_treatment constr
_refine_ls_matrix_type full
_refine_ls_number_parameters 271
_refine_ls_number_reflns 2779
_refine_ls_number_restraints 0
_refine_ls_restrained_S_all 1.038
_refine_ls_R_factor_all 0.0414
_refine_ls_R_factor_gt 0.0309
_refine_ls_shift/su_max 0.001
_refine_ls_shift/su_mean 0.000
_refine_ls_structure_factor_coef Fsqd
_refine_ls_weighting_details 'calc w=1/[\s^2^(Fo^2^)+(0.0478P)^2^+1.0867P] where P=(Fo^2^+2Fc^2^)/3'
_refine_ls_weighting_scheme calc
_refine_ls_wR_factor_gt 0.0786
_refine_ls_wR_factor_ref 0.0839
_reflns_number_gt 2252
_reflns_number_total 2779
_reflns_threshold_expression >2sigma(I)
_cod_data_source_file c3dt53439a.txt
_cod_data_source_block Compound_Na3a_ma2591am
_cod_depositor_comments
;
The following automatic conversions were performed:

'_symmetry_cell_setting' value 'Monoclinic' changed to 'monoclinic'
according to
/usr/data/users/saulius/automatic-downloads/current/RSC/lib/dictionaries/cif_core.dic
dictionary named 'cif_core.dic' version 2.4.2 from 2011-04-26.

Automatic conversion script
Id: cif_fix_values 2281 2013-09-26 08:29:07Z andrius 
;
_cod_original_sg_symbol_H-M C2/c
_cod_database_code 7028518

loop_
_symmetry_equiv_pos_as_xyz
'x, y, z'
'-x, y, -z+1/2'
'x+1/2, y+1/2, z'
'-x+1/2, y+1/2, -z+1/2'
'-x, -y, -z'
'x, -y, z-1/2'
'-x+1/2, -y+1/2, -z'
'x+1/2, -y+1/2, z-1/2'

loop_
_atom_site_label
_atom_site_type_symbol
_atom_site_fract_x
_atom_site_fract_y
_atom_site_fract_z
_atom_site_U_iso_or_equiv
_atom_site_adp_type
_atom_site_occupancy
_atom_site_symmetry_multiplicity
_atom_site_calc_flag
_atom_site_refinement_flags
Mn1 Mn 0.67919(2) 0.86077(3) 0.822739(18) 0.04298(16) Uani 1 1 d .
C1 C 0.70535(16) 0.7303(2) 0.84832(12) 0.0476(6) Uani 1 1 d .
O1 O 0.71517(14) 0.64469(16) 0.86710(11) 0.0690(6) Uani 1 1 d .
C2 C 0.69009(17) 0.8273(2) 0.73365(15) 0.0559(7) Uani 1 1 d .
O2 O 0.69673(14) 0.8051(2) 0.67769(11) 0.0882(7) Uani 1 1 d .
C3 C 0.56935(19) 0.8200(3) 0.82132(14) 0.0716(9) Uani 1 1 d .
O3 O 0.50066(15) 0.7912(3) 0.82469(13) 0.1381(14) Uani 1 1 d .
N1 N 0.64289(12) 1.01596(17) 0.80593(11) 0.0508(6) Uani 1 1 d .
N2 N 0.66615(11) 0.91196(17) 0.91879(9) 0.0427(5) Uani 1 1 d .
N3 N 0.66940(12) 0.86277(16) 0.98015(10) 0.0460(5) Uani 1 1 d .
C11 C 0.63594(17) 1.0665(2) 0.74606(15) 0.0634(8) Uani 1 1 d .
H11 H 0.6470 1.0294 0.7065 0.076 Uiso 1 1 calc R
C12 C 0.61334(18) 1.1704(3) 0.74013(17) 0.0712(9) Uani 1 1 d .
H12 H 0.6098 1.2030 0.6976 0.085 Uiso 1 1 calc R
C13 C 0.5962(2) 1.2247(3) 0.79760(19) 0.0758(9) Uani 1 1 d .
H13 H 0.5801 1.2951 0.7948 0.091 Uiso 1 1 calc R
C14 C 0.60274(19) 1.1752(2) 0.85974(17) 0.0668(8) Uani 1 1 d .
H14 H 0.5914 1.2119 0.8994 0.080 Uiso 1 1 calc R
C15 C 0.62623(14) 1.0708(2) 0.86313(14) 0.0501(7) Uani 1 1 d .
C16 C 0.63513(14) 1.0096(2) 0.92567(13) 0.0461(6) Uani 1 1 d .
C17 C 0.61695(16) 1.0263(2) 0.99294(14) 0.0562(7) Uani 1 1 d .
H17 H 0.5950 1.0867 1.0124 0.067 Uiso 1 1 calc R
C18 C 0.63881(16) 0.9334(2) 1.02436(13) 0.0556(7) Uani 1 1 d .
H18 H 0.6333 0.9203 1.0707 0.067 Uiso 1 1 calc R
Na Na 0.83640(6) 0.82486(8) 0.99454(5) 0.0535(3) Uani 1 1 d .
N4 N 0.98991(13) 0.85773(16) 0.98210(11) 0.0474(5) Uani 1 1 d .
N5 N 0.85700(11) 0.87897(14) 0.88288(10) 0.0390(5) Uani 1 1 d .
N6 N 0.80227(11) 0.91355(15) 0.83172(9) 0.0397(5) Uani 1 1 d .
C19 C 1.05625(18) 0.8393(2) 1.02658(15) 0.0605(8) Uani 1 1 d .
H19 H 1.0459 0.8038 1.0669 0.073 Uiso 1 1 calc R
C20 C 1.13862(18) 0.8703(2) 1.01570(17) 0.0691(9) Uani 1 1 d .
H20 H 1.1829 0.8555 1.0476 0.083 Uiso 1 1 calc R
C21 C 1.15381(18) 0.9232(2) 0.95696(18) 0.0695(9) Uani 1 1 d .
H21 H 1.2089 0.9453 0.9483 0.083 Uiso 1 1 calc R
C22 C 1.08672(16) 0.9436(2) 0.91046(15) 0.0574(7) Uani 1 1 d .
H22 H 1.0961 0.9799 0.8703 0.069 Uiso 1 1 calc R
C23 C 1.00478(14) 0.90920(19) 0.92432(13) 0.0435(6) Uani 1 1 d .
C24 C 0.93227(14) 0.92773(18) 0.87580(12) 0.0401(6) Uani 1 1 d .
C25 C 0.92616(17) 0.9944(2) 0.81991(14) 0.0586(8) Uani 1 1 d .
H25 H 0.9686 1.0376 0.8035 0.070 Uiso 1 1 calc R
C26 C 0.84400(17) 0.9828(2) 0.79417(13) 0.0540(7) Uani 1 1 d .
H26 H 0.8205 1.0180 0.7561 0.065 Uiso 1 1 calc R

loop_
_atom_site_aniso_label
_atom_site_aniso_U_11
_atom_site_aniso_U_22
_atom_site_aniso_U_33
_atom_site_aniso_U_23
_atom_site_aniso_U_13
_atom_site_aniso_U_12
Mn1 0.0397(2) 0.0507(3) 0.0384(2) 0.00589(17) 0.00070(16) -0.00230(18)
C1 0.0489(14) 0.0556(18) 0.0381(14) -0.0021(13) 0.0001(11) -0.0119(13)
O1 0.0867(15) 0.0477(13) 0.0719(14) 0.0098(10) -0.0020(11) -0.0101(11)
C2 0.0496(15) 0.0681(19) 0.0496(18) 0.0058(14) -0.0026(13) -0.0045(14)
O2 0.0895(16) 0.128(2) 0.0468(13) -0.0127(13) 0.0010(11) -0.0028(14)
C3 0.0558(19) 0.112(3) 0.0465(17) 0.0276(17) -0.0083(13) -0.0115(18)
O3 0.0561(15) 0.258(4) 0.097(2) 0.074(2) -0.0215(13) -0.0620(19)
N1 0.0424(11) 0.0574(14) 0.0530(14) 0.0169(11) 0.0077(10) 0.0104(10)
N2 0.0361(10) 0.0517(13) 0.0405(12) 0.0092(10) 0.0030(9) 0.0024(10)
N3 0.0398(11) 0.0581(14) 0.0404(12) 0.0096(10) 0.0041(9) -0.0006(10)
C11 0.0573(17) 0.075(2) 0.0588(19) 0.0233(16) 0.0118(13) 0.0181(16)
C12 0.0603(18) 0.080(2) 0.074(2) 0.0361(19) 0.0105(16) 0.0151(17)
C13 0.073(2) 0.057(2) 0.098(3) 0.0227(19) 0.0026(18) 0.0132(16)
C14 0.0673(19) 0.0573(19) 0.076(2) 0.0071(16) 0.0052(15) 0.0136(16)
C15 0.0357(13) 0.0578(18) 0.0572(17) 0.0101(14) 0.0057(12) 0.0084(12)
C16 0.0334(12) 0.0532(17) 0.0518(17) 0.0070(12) 0.0040(11) 0.0057(12)
C17 0.0512(15) 0.0659(19) 0.0520(17) -0.0042(14) 0.0062(12) 0.0129(14)
C18 0.0468(15) 0.082(2) 0.0385(15) 0.0043(15) 0.0073(12) 0.0035(14)
Na 0.0439(5) 0.0649(7) 0.0523(6) 0.0133(5) 0.0062(4) -0.0094(5)
N4 0.0445(12) 0.0492(13) 0.0487(13) -0.0003(10) 0.0035(10) -0.0042(10)
N5 0.0375(10) 0.0360(12) 0.0438(12) 0.0014(9) 0.0058(9) -0.0029(9)
N6 0.0409(11) 0.0390(12) 0.0396(11) 0.0025(9) 0.0060(9) -0.0006(9)
C19 0.0586(18) 0.0645(19) 0.0580(18) -0.0007(14) -0.0017(14) -0.0009(15)
C20 0.0463(17) 0.078(2) 0.081(2) -0.0077(18) -0.0111(15) -0.0026(15)
C21 0.0400(15) 0.068(2) 0.100(3) -0.0073(19) 0.0052(16) -0.0128(14)
C22 0.0443(15) 0.0542(18) 0.074(2) 0.0007(14) 0.0114(13) -0.0111(13)
C23 0.0385(13) 0.0372(14) 0.0556(16) -0.0082(12) 0.0101(11) -0.0066(11)
C24 0.0403(13) 0.0360(14) 0.0449(14) -0.0044(11) 0.0114(11) -0.0055(11)
C25 0.0526(16) 0.065(2) 0.0587(17) 0.0129(14) 0.0139(13) -0.0192(14)
C26 0.0569(16) 0.0601(18) 0.0460(16) 0.0160(13) 0.0108(12) -0.0038(14)

loop_
_atom_type_symbol
_atom_type_description
_atom_type_scat_dispersion_real
_atom_type_scat_dispersion_imag
_atom_type_scat_source
C C 0.0033 0.0016 'International Tables Vol C Tables 4.2.6.8 and 6.1.1.4'
H H 0.0000 0.0000 'International Tables Vol C Tables 4.2.6.8 and 6.1.1.4'
N N 0.0061 0.0033 'International Tables Vol C Tables 4.2.6.8 and 6.1.1.4'
O O 0.0106 0.0060 'International Tables Vol C Tables 4.2.6.8 and 6.1.1.4'
Mn Mn 0.3368 0.7283 'International Tables Vol C Tables 4.2.6.8 and 6.1.1.4'
Na Na 0.0362 0.0249 'International Tables Vol C Tables 4.2.6.8 and 6.1.1.4'

loop_
_geom_angle_atom_site_label_1
_geom_angle_atom_site_label_2
_geom_angle_atom_site_label_3
_geom_angle
_geom_angle_site_symmetry_1
_geom_angle_site_symmetry_3
C1 Mn1 C3 86.66(13) . .
C1 Mn1 C2 91.22(12) . .
C3 Mn1 C2 92.96(13) . .
C1 Mn1 N2 94.06(10) . .
C3 Mn1 N2 88.16(11) . .
C2 Mn1 N2 174.65(11) . .
C1 Mn1 N6 94.55(10) . .
C3 Mn1 N6 175.25(12) . .
C2 Mn1 N6 91.61(10) . .
N2 Mn1 N6 87.17(8) . .
C1 Mn1 N1 172.32(10) . .
C3 Mn1 N1 91.03(13) . .
C2 Mn1 N1 96.21(11) . .
N2 Mn1 N1 78.53(8) . .
N6 Mn1 N1 87.18(8) . .
O1 C1 Mn1 173.9(2) . .
C1 O1 Na 97.65(17) . 7_667
O2 C2 Mn1 179.3(3) . .
O3 C3 Mn1 175.4(2) . .
C11 N1 C15 117.8(2) . .
C11 N1 Mn1 127.3(2) . .
C15 N1 Mn1 114.85(16) . .
C16 N2 N3 109.67(19) . .
C16 N2 Mn1 116.56(16) . .
N3 N2 Mn1 132.84(17) . .
C18 N3 N2 105.2(2) . .
C18 N3 Na 120.12(17) . 7_667
N2 N3 Na 129.22(16) . 7_667
C18 N3 Na 115.42(16) . .
N2 N3 Na 99.95(13) . .
Na N3 Na 81.20(7) 7_667 .
N1 C11 C12 123.2(3) . .
C13 C12 C11 118.7(3) . .
C12 C13 C14 119.6(3) . .
C13 C14 C15 119.6(3) . .
N1 C15 C14 121.2(2) . .
N1 C15 C16 114.0(2) . .
C14 C15 C16 124.9(3) . .
N2 C16 C17 109.4(2) . .
N2 C16 C15 115.6(2) . .
C17 C16 C15 135.0(3) . .
C18 C17 C16 103.8(2) . .
N3 C18 C17 112.0(2) . .
N5 Na N3 119.20(8) . 7_667
N5 Na N4 71.17(7) . .
N3 Na N4 103.43(8) 7_667 .
N5 Na N3 91.52(7) . .
N3 Na N3 98.80(7) 7_667 .
N4 Na N3 156.54(8) . .
N5 Na O1 153.89(8) . 7_667
N3 Na O1 85.74(7) 7_667 7_667
N4 Na O1 112.81(7) . 7_667
N3 Na O1 75.99(7) . 7_667
N5 Na Na 112.31(7) . 7_667
N3 Na Na 52.26(6) 7_667 7_667
N4 Na Na 154.78(8) . 7_667
N3 Na Na 46.53(5) . 7_667
O1 Na Na 75.62(5) 7_667 7_667
C23 N4 C19 118.3(2) . .
C23 N4 Na 112.16(16) . .
C19 N4 Na 129.30(18) . .
C24 N5 N6 107.37(18) . .
C24 N5 Na 113.25(15) . .
N6 N5 Na 132.59(14) . .
C26 N6 N5 108.15(19) . .
C26 N6 Mn1 130.79(17) . .
N5 N6 Mn1 121.05(14) . .
N4 C19 C20 123.4(3) . .
C21 C20 C19 118.4(3) . .
C20 C21 C22 119.4(3) . .
C21 C22 C23 119.3(3) . .
N4 C23 C22 121.2(2) . .
N4 C23 C24 117.9(2) . .
C22 C23 C24 121.0(2) . .
N5 C24 C25 109.7(2) . .
N5 C24 C23 120.9(2) . .
C25 C24 C23 129.3(2) . .
C26 C25 C24 104.7(2) . .
N6 C26 C25 110.1(2) . .

loop_
_geom_bond_atom_site_label_1
_geom_bond_atom_site_label_2
_geom_bond_distance
_geom_bond_site_symmetry_2
Mn1 C1 1.774(3) .
Mn1 C3 1.793(3) .
Mn1 C2 1.811(3) .
Mn1 N2 2.010(2) .
Mn1 N6 2.038(2) .
Mn1 N1 2.075(2) .
C1 O1 1.157(3) .
O1 Na 2.890(3) 7_667
C2 O2 1.141(3) .
C3 O3 1.140(3) .
N1 C11 1.337(3) .
N1 C15 1.355(3) .
N2 C16 1.341(3) .
N2 N3 1.353(3) .
N3 C18 1.351(3) .
N3 Na 2.439(2) 7_667
N3 Na 2.657(2) .
C11 C12 1.371(4) .
C12 C13 1.358(4) .
C13 C14 1.369(4) .
C14 C15 1.378(4) .
C15 C16 1.452(3) .
C16 C17 1.377(3) .
C17 C18 1.368(4) .
Na N5 2.329(2) .
Na N3 2.439(2) 7_667
Na N4 2.461(2) .
Na O1 2.890(3) 7_667
Na Na 3.321(2) 7_667
N4 C23 1.337(3) .
N4 C19 1.343(3) .
N5 C24 1.343(3) .
N5 N6 1.359(3) .
N6 C26 1.337(3) .
C19 C20 1.373(4) .
C20 C21 1.363(4) .
C21 C22 1.380(4) .
C22 C23 1.393(3) .
C23 C24 1.463(3) .
C24 C25 1.384(3) .
C25 C26 1.365(4) .
